data_7210293
loop_
_publ_author_name
'Liu, Ju Yan'
'Liu, Zhong Yi'
'Zhang, Li Jun'
'Wang, You You'
'Yang, Pan'
'Wang, Ying'
'Ding, Bin'
'Zhao, Xiao Jun'

_publ_section_title
;
 Synthesis, structure, and characterization of a series of Ag(i), Cu(ii)
 and Ni(ii) complexes based on 2,5-dimethyl-1,3,4-thiodiazole
;
_journal_issue 32
_journal_name_full CrystEngComm
_journal_page_first 6413
_journal_paper_doi 10.1039/c3ce40672e
_journal_volume 15
_journal_year 2013
_chemical_formula_sum 'C8 H12 Cu N6 O6 S2'
_chemical_formula_weight 415.89
_chemical_name_systematic
; 
 ? 
;
_space_group_IT_number 14
_symmetry_cell_setting monoclinic
_symmetry_space_group_name_Hall '-P 2ybc'
_symmetry_space_group_name_H-M 'P 1 21/c 1'
_atom_sites_solution_hydrogens geom
_atom_sites_solution_primary direct
_atom_sites_solution_secondary difmap
_audit_creation_method SHELXL-97
_cell_angle_alpha 90.00
_cell_angle_beta 113.2080(10)
_cell_angle_gamma 90.00
_cell_formula_units_Z 2
_cell_length_a 6.6152(6)
_cell_length_b 15.4671(14)
_cell_length_c 8.1921(8)
_cell_measurement_reflns_used 3425
_cell_measurement_temperature 296(2)
_cell_measurement_theta_max 28.31
_cell_measurement_theta_min 3.01
_cell_volume 770.37(12)
_computing_cell_refinement 'Bruker SAINT'
_computing_data_collection 'Bruker APEX2'
_computing_data_reduction 'Bruker SAINT'
_computing_molecular_graphics 'Bruker SHELXTL'
_computing_publication_material 'Bruker SHELXTL'
_computing_structure_refinement 'SHELXL-97 (Sheldrick, 1997)'
_computing_structure_solution 'SHELXS-97 (Sheldrick, 1990)'
_diffrn_ambient_temperature 296(2)
_diffrn_measured_fraction_theta_full 0.996
_diffrn_measured_fraction_theta_max 0.996
_diffrn_measurement_device_type 'Bruker APEX-II CCD'
_diffrn_measurement_method '\f and \w scans'
_diffrn_radiation_monochromator graphite
_diffrn_radiation_source 'fine-focus sealed tube'
_diffrn_radiation_type MoK\a
_diffrn_radiation_wavelength 0.71073
_diffrn_reflns_av_R_equivalents 0.0153
_diffrn_reflns_av_sigmaI/netI 0.0161
_diffrn_reflns_limit_h_max 7
_diffrn_reflns_limit_h_min -6
_diffrn_reflns_limit_k_max 10
_diffrn_reflns_limit_k_min -18
_diffrn_reflns_limit_l_max 9
_diffrn_reflns_limit_l_min -9
_diffrn_reflns_number 3820
_diffrn_reflns_theta_full 24.99
_diffrn_reflns_theta_max 24.99
_diffrn_reflns_theta_min 3.01
_diffrn_standards_number 0
_exptl_absorpt_coefficient_mu 1.728
_exptl_absorpt_correction_T_max 0.8195
_exptl_absorpt_correction_T_min 0.7238
_exptl_absorpt_correction_type multi-scan
_exptl_absorpt_process_details SADABS
_exptl_crystal_colour PURPLE
_exptl_crystal_density_diffrn 1.793
_exptl_crystal_density_meas ?
_exptl_crystal_density_method 'not measured'
_exptl_crystal_description BLOCK
_exptl_crystal_F_000 422
_exptl_crystal_size_max 0.20
_exptl_crystal_size_mid 0.18
_exptl_crystal_size_min 0.12
_refine_diff_density_max 0.318
_refine_diff_density_min -0.322
_refine_diff_density_rms 0.056
_refine_ls_extinction_method none
_refine_ls_goodness_of_fit_ref 1.040
_refine_ls_hydrogen_treatment constr
_refine_ls_matrix_type full
_refine_ls_number_parameters 108
_refine_ls_number_reflns 1344
_refine_ls_number_restraints 0
_refine_ls_restrained_S_all 1.040
_refine_ls_R_factor_all 0.0218
_refine_ls_R_factor_gt 0.0210
_refine_ls_shift/su_max 0.001
_refine_ls_shift/su_mean 0.000
_refine_ls_structure_factor_coef Fsqd
_refine_ls_weighting_details 'calc w=1/[\s^2^(Fo^2^)+(0.0243P)^2^+0.9334P] where P=(Fo^2^+2Fc^2^)/3'
_refine_ls_weighting_scheme calc
_refine_ls_wR_factor_gt 0.0548
_refine_ls_wR_factor_ref 0.0553
_reflns_number_gt 1299
_reflns_number_total 1344
_reflns_threshold_expression >2sigma(I)
_cod_data_source_file c3ce40672e.txt
_cod_data_source_block n110526b
_cod_depositor_comments
;
The following automatic conversions were performed:

'_symmetry_cell_setting' value 'Monoclinic' changed to 'monoclinic'
according to /home/saulius/struct/CIF-dictionaries/cif_core.dic
dictionary named 'cif_core.dic' version 2.4.2 from
2011-04-26.

'_exptl_absorpt_correction_type' value 'MULTI-SCAN'
changed to 'multi-scan' according to
/home/saulius/struct/CIF-dictionaries/cif_core.dic dictionary named
'cif_core.dic' version 2.4.2 from 2011-04-26.

Automatic conversion script
Id: cif_fix_values 1891 2012-01-12 08:04:46Z andrius 

The following automatic conversions were performed:

'_exptl_crystal_density_meas' value 'NONE' was changed to '?' - the
value is perceived as not measured.

Automatic conversion script
Id: cif_fix_values 3008 2015-01-20 13:52:24Z robertas 
;
_cod_original_sg_symbol_H-M P2(1)/c
_cod_database_code 7210293

loop_
_symmetry_equiv_pos_as_xyz
'x, y, z'
'-x, y+1/2, -z+1/2'
'-x, -y, -z'
'x, -y-1/2, z-1/2'

loop_
_atom_site_label
_atom_site_type_symbol
_atom_site_fract_x
_atom_site_fract_y
_atom_site_fract_z
_atom_site_U_iso_or_equiv
_atom_site_adp_type
_atom_site_occupancy
_atom_site_symmetry_multiplicity
_atom_site_calc_flag
_atom_site_refinement_flags
Cu1 Cu 0.0000 0.5000 0.5000 0.00994(11) Uani 1 2 d S
S1 S 0.00749(8) 0.29964(3) 0.89559(6) 0.01540(13) Uani 1 1 d .
O1 O -0.0689(3) 0.40613(9) 0.2321(2) 0.0255(3) Uani 1 1 d .
O2 O -0.2949(2) 0.45539(9) 0.34372(17) 0.0159(3) Uani 1 1 d .
O3 O -0.4215(3) 0.38417(12) 0.0959(2) 0.0402(5) Uani 1 1 d .
N1 N 0.0341(2) 0.40401(10) 0.6694(2) 0.0115(3) Uani 1 1 d .
N2 N 0.2042(3) 0.34601(10) 0.6977(2) 0.0126(3) Uani 1 1 d .
N3 N -0.2626(3) 0.41372(11) 0.2187(2) 0.0197(4) Uani 1 1 d .
C1 C -0.0835(3) 0.38918(12) 0.7630(2) 0.0130(4) Uani 1 1 d .
C2 C 0.2102(3) 0.28730(12) 0.8133(2) 0.0123(4) Uani 1 1 d .
C3 C -0.2718(3) 0.44357(13) 0.7575(3) 0.0180(4) Uani 1 1 d .
H3A H -0.2233 0.4827 0.8565 0.027 Uiso 1 1 calc R
H3B H -0.3861 0.4071 0.7637 0.027 Uiso 1 1 calc R
H3C H -0.3275 0.4759 0.6487 0.027 Uiso 1 1 calc R
C4 C 0.3769(3) 0.21644(12) 0.8695(3) 0.0163(4) Uani 1 1 d .
H4A H 0.3079 0.1628 0.8184 0.024 Uiso 1 1 calc R
H4B H 0.4381 0.2118 0.9966 0.024 Uiso 1 1 calc R
H4C H 0.4920 0.2291 0.8295 0.024 Uiso 1 1 calc R

loop_
_atom_site_aniso_label
_atom_site_aniso_U_11
_atom_site_aniso_U_22
_atom_site_aniso_U_33
_atom_site_aniso_U_23
_atom_site_aniso_U_13
_atom_site_aniso_U_12
Cu1 0.01028(18) 0.00957(18) 0.00984(18) 0.00139(11) 0.00383(13) 0.00021(11)
S1 0.0169(2) 0.0151(3) 0.0171(3) 0.00626(18) 0.0098(2) 0.00382(18)
O1 0.0306(9) 0.0190(8) 0.0352(9) -0.0043(7) 0.0218(7) -0.0012(6)
O2 0.0156(7) 0.0179(7) 0.0149(7) 0.0000(5) 0.0068(5) -0.0011(6)
O3 0.0462(10) 0.0532(12) 0.0173(8) -0.0105(8) 0.0084(8) -0.0350(9)
N1 0.0112(7) 0.0109(8) 0.0119(7) -0.0008(6) 0.0038(6) 0.0002(6)
N2 0.0136(8) 0.0111(8) 0.0128(8) -0.0013(6) 0.0049(6) 0.0012(6)
N3 0.0272(10) 0.0164(9) 0.0156(9) -0.0009(7) 0.0086(7) -0.0093(7)
C1 0.0137(9) 0.0120(9) 0.0124(9) 0.0008(7) 0.0041(7) -0.0013(7)
C2 0.0137(9) 0.0122(9) 0.0107(9) -0.0031(7) 0.0045(7) -0.0019(7)
C3 0.0172(10) 0.0192(10) 0.0212(10) 0.0049(8) 0.0111(8) 0.0035(8)
C4 0.0177(10) 0.0150(10) 0.0172(10) 0.0024(8) 0.0082(8) 0.0033(8)

loop_
_atom_type_symbol
_atom_type_description
_atom_type_scat_dispersion_real
_atom_type_scat_dispersion_imag
_atom_type_scat_source
C C 0.0033 0.0016 'International Tables Vol C Tables 4.2.6.8 and 6.1.1.4'
O O 0.0106 0.0060 'International Tables Vol C Tables 4.2.6.8 and 6.1.1.4'
H H 0.0000 0.0000 'International Tables Vol C Tables 4.2.6.8 and 6.1.1.4'
N N 0.0061 0.0033 'International Tables Vol C Tables 4.2.6.8 and 6.1.1.4'
S S 0.1246 0.1234 'International Tables Vol C Tables 4.2.6.8 and 6.1.1.4'
Cu Cu 0.3201 1.2651 'International Tables Vol C Tables 4.2.6.8 and 6.1.1.4'

loop_
_geom_angle_atom_site_label_1
_geom_angle_atom_site_label_2
_geom_angle_atom_site_label_3
_geom_angle
_geom_angle_site_symmetry_1
_geom_angle_site_symmetry_3
N1 Cu1 N1 179.999(1) 3_566 .
N1 Cu1 O2 89.83(6) 3_566 .
N1 Cu1 O2 90.17(6) . .
N1 Cu1 O2 90.17(6) 3_566 3_566
N1 Cu1 O2 89.83(6) . 3_566
O2 Cu1 O2 180.0 . 3_566
C1 S1 C2 88.55(9) . .
N3 O2 Cu1 104.83(11) . .
C1 N1 N2 114.77(15) . .
C1 N1 Cu1 127.63(13) . .
N2 N1 Cu1 117.58(11) . .
C2 N2 N1 111.33(15) . .
O3 N3 O1 123.89(19) . .
O3 N3 O2 118.71(18) . .
O1 N3 O2 117.40(16) . .
N1 C1 C3 124.47(17) . .
N1 C1 S1 111.77(14) . .
C3 C1 S1 123.75(14) . .
N2 C2 C4 122.92(17) . .
N2 C2 S1 113.57(14) . .
C4 C2 S1 123.51(14) . .
C1 C3 H3A 109.5 . .
C1 C3 H3B 109.5 . .
H3A C3 H3B 109.5 . .
C1 C3 H3C 109.5 . .
H3A C3 H3C 109.5 . .
H3B C3 H3C 109.5 . .
C2 C4 H4A 109.5 . .
C2 C4 H4B 109.5 . .
H4A C4 H4B 109.5 . .
C2 C4 H4C 109.5 . .
H4A C4 H4C 109.5 . .
H4B C4 H4C 109.5 . .

loop_
_geom_bond_atom_site_label_1
_geom_bond_atom_site_label_2
_geom_bond_distance
_geom_bond_site_symmetry_2
Cu1 N1 1.9834(15) 3_566
Cu1 N1 1.9834(15) .
Cu1 O2 1.9880(13) .
Cu1 O2 1.9880(13) 3_566
S1 C1 1.7159(19) .
S1 C2 1.7326(19) .
O1 N3 1.248(2) .
O2 N3 1.297(2) .
O3 N3 1.221(2) .
N1 C1 1.310(2) .
N1 N2 1.385(2) .
N2 C2 1.301(2) .
C1 C3 1.489(3) .
C2 C4 1.493(3) .
C3 H3A 0.9600 .
C3 H3B 0.9600 .
C3 H3C 0.9600 .
C4 H4A 0.9600 .
C4 H4B 0.9600 .
C4 H4C 0.9600 .

loop_
_geom_torsion_atom_site_label_1
_geom_torsion_atom_site_label_2
_geom_torsion_atom_site_label_3
_geom_torsion_atom_site_label_4
_geom_torsion
_geom_torsion_site_symmetry_1
N1 Cu1 O2 N3 79.82(11) 3_566
N1 Cu1 O2 N3 -100.18(11) .
O2 Cu1 O2 N3 172(2) 3_566
N1 Cu1 N1 C1 -145(10) 3_566
O2 Cu1 N1 C1 -64.28(16) .
O2 Cu1 N1 C1 115.72(16) 3_566
N1 Cu1 N1 N2 36(10) 3_566
O2 Cu1 N1 N2 117.41(12) .
O2 Cu1 N1 N2 -62.59(12) 3_566
C1 N1 N2 C2 0.5(2) .
Cu1 N1 N2 C2 179.01(12) .
Cu1 O2 N3 O3 -175.05(15) .
Cu1 O2 N3 O1 5.13(19) .
N2 N1 C1 C3 178.86(17) .
Cu1 N1 C1 C3 0.5(3) .
N2 N1 C1 S1 -0.5(2) .
Cu1 N1 C1 S1 -178.88(9) .
C2 S1 C1 N1 0.33(14) .
C2 S1 C1 C3 -179.06(17) .
N1 N2 C2 C4 180.00(16) .
N1 N2 C2 S1 -0.21(19) .
C1 S1 C2 N2 -0.06(15) .
C1 S1 C2 C4 179.73(17) .
